data_7205216
loop_
_publ_author_name
'Deacon, Glen B.'
'Forsyth, Craig M.'
'Junk, Peter C.'
'Izgorodina, Ekaterina I.'
'Ness, Timothy J.'
'Meyer, Gerd'
'Pantenburg, Ingo'

_publ_section_title
;
 A supramolecular twist to the structures of
 bis(polyfluorophenyl)mercurials
;
_journal_issue 1
_journal_name_full CrystEngComm
_journal_page_first 88
_journal_paper_doi 10.1039/c0ce00258e
_journal_volume 13
_journal_year 2011
_chemical_formula_moiety 'C12 F8 Hg N2 O4'
_chemical_formula_sum 'C12 F8 Hg N2 O4'
_chemical_formula_weight 588.73
_chemical_name_systematic
;
?
;
_space_group_IT_number 14
_symmetry_cell_setting monoclinic
_symmetry_space_group_name_Hall '-P 2ybc'
_symmetry_space_group_name_H-M 'P 1 21/c 1'
_atom_sites_solution_primary direct
_atom_sites_solution_secondary difmap
_audit_creation_method SHELXL-97
_cell_angle_alpha 90
_cell_angle_beta 92.857(1)
_cell_angle_gamma 90
_cell_formula_units_Z 4
_cell_length_a 6.1736(2)
_cell_length_b 9.1500(2)
_cell_length_c 24.7578(6)
_cell_measurement_temperature 123(2)
_cell_volume 1396.79(6)
_computing_cell_refinement 'Denzo SMN (Otwinoski and Minor, 1997)'
_computing_data_collection 'Collect (Bruker AXS, 2000)'
_computing_data_reduction 'Denzo SMN (Otwinoski and Minor, 1997)'
_computing_molecular_graphics 'X-Seed (Barbour, 2001)'
_computing_structure_refinement 'SHELXL-97 (Sheldrick, 1997)'
_computing_structure_solution 'SHELXS-97 (Sheldrick, 1990)'
_diffrn_ambient_temperature 123(2)
_diffrn_measured_fraction_theta_full 0.992
_diffrn_measured_fraction_theta_max 0.992
_diffrn_measurement_device_type 'Enraf Nonius KAPPA CCD'
_diffrn_measurement_method 'phi and omega scans'
_diffrn_radiation_monochromator graphite
_diffrn_radiation_source 'fine-focus sealed tube'
_diffrn_radiation_type MoK\a
_diffrn_radiation_wavelength 0.71073
_diffrn_reflns_av_R_equivalents 0.0516
_diffrn_reflns_av_sigmaI/netI 0.0398
_diffrn_reflns_limit_h_max 8
_diffrn_reflns_limit_h_min -4
_diffrn_reflns_limit_k_max 11
_diffrn_reflns_limit_k_min -11
_diffrn_reflns_limit_l_max 32
_diffrn_reflns_limit_l_min -32
_diffrn_reflns_number 14080
_diffrn_reflns_theta_full 27.50
_diffrn_reflns_theta_max 27.50
_diffrn_reflns_theta_min 3.62
_diffrn_standards_number 0
_exptl_absorpt_coefficient_mu 11.145
_exptl_absorpt_correction_T_max 0.88
_exptl_absorpt_correction_T_min 0.11
_exptl_absorpt_correction_type multi-scan
_exptl_absorpt_process_details 'SORTAV (Blessing, 1997)'
_exptl_crystal_colour 'pale yellow'
_exptl_crystal_density_diffrn 2.800
_exptl_crystal_density_method 'not measured'
_exptl_crystal_description plate
_exptl_crystal_F_000 1080
_exptl_crystal_size_max 0.38
_exptl_crystal_size_mid 0.13
_exptl_crystal_size_min 0.01
_refine_diff_density_max 1.507
_refine_diff_density_min -1.357
_refine_diff_density_rms 0.169
_refine_ls_extinction_method none
_refine_ls_goodness_of_fit_ref 1.065
_refine_ls_matrix_type full
_refine_ls_number_parameters 244
_refine_ls_number_reflns 3169
_refine_ls_number_restraints 0
_refine_ls_restrained_S_all 1.065
_refine_ls_R_factor_all 0.0442
_refine_ls_R_factor_gt 0.0300
_refine_ls_shift/su_max 0.001
_refine_ls_shift/su_mean 0.000
_refine_ls_structure_factor_coef Fsqd
_refine_ls_weighting_details 'calc w=1/[\s^2^(Fo^2^)+(0.0237P)^2^+4.6909P] where P=(Fo^2^+2Fc^2^)/3'
_refine_ls_weighting_scheme calc
_refine_ls_wR_factor_gt 0.0608
_refine_ls_wR_factor_ref 0.0655
_reflns_number_gt 2625
_reflns_number_total 3169
_reflns_threshold_expression >2sigma(I)
_cod_data_source_file C0CE00258E.TXT
_cod_data_source_block tn2
_cod_original_sg_symbol_H-M 'P 21/c'
_cod_database_code 7205216

loop_
_symmetry_equiv_pos_as_xyz
'x, y, z'
'-x, y+1/2, -z+1/2'
'-x, -y, -z'
'x, -y-1/2, z-1/2'

loop_
_atom_site_label
_atom_site_type_symbol
_atom_site_fract_x
_atom_site_fract_y
_atom_site_fract_z
_atom_site_U_iso_or_equiv
_atom_site_adp_type
_atom_site_occupancy
_atom_site_symmetry_multiplicity
_atom_site_calc_flag
_atom_site_refinement_flags
_atom_site_disorder_assembly
_atom_site_disorder_group
Hg1 Hg 0.17855(3) 0.64903(2) 0.224185(9) 0.02383(8) Uani 1 1 d . . .
F1 F 0.8174(6) 0.7349(4) 0.38385(14) 0.0443(9) Uani 1 1 d . . .
F2 F 0.5980(7) 0.5924(5) 0.45622(15) 0.0533(10) Uani 1 1 d . . .
F3 F 0.2028(7) 0.4775(4) 0.43001(15) 0.0508(10) Uani 1 1 d . . .
F4 F 0.0285(5) 0.5016(3) 0.32889(14) 0.0354(8) Uani 1 1 d . . .
F5 F -0.4181(6) 0.5111(4) 0.05904(15) 0.0498(10) Uani 1 1 d . . .
F6 F -0.1773(7) 0.6255(5) -0.01502(15) 0.0555(11) Uani 1 1 d . . .
F7 F 0.2010(7) 0.7621(5) 0.01286(16) 0.0584(11) Uani 1 1 d . . .
F8 F 0.3398(5) 0.7809(4) 0.11721(15) 0.0410(9) Uani 1 1 d . . .
O1 O 0.5690(7) 0.7895(4) 0.22897(17) 0.0342(9) Uani 1 1 d . . .
O2 O 0.8407(6) 0.8081(5) 0.28641(17) 0.0362(10) Uani 1 1 d . . .
O3 O -0.2146(6) 0.4996(4) 0.21664(17) 0.0321(9) Uani 1 1 d . . .
O4 O -0.4874(6) 0.5001(4) 0.15907(18) 0.0354(10) Uani 1 1 d . . .
N1 N 0.6550(7) 0.7688(4) 0.27380(19) 0.0253(10) Uani 1 1 d . . .
N2 N -0.2940(8) 0.5240(5) 0.1720(2) 0.0277(10) Uani 1 1 d . . .
C1 C 0.3317(9) 0.6347(5) 0.3008(2) 0.0226(11) Uani 1 1 d . . .
C2 C 0.5345(9) 0.6920(6) 0.3150(2) 0.0279(12) Uani 1 1 d . . .
C3 C 0.6258(10) 0.6790(6) 0.3674(2) 0.0305(13) Uani 1 1 d . . .
C4 C 0.5114(11) 0.6060(6) 0.4060(2) 0.0347(14) Uani 1 1 d . . .
C5 C 0.3124(10) 0.5486(6) 0.3923(2) 0.0348(14) Uani 1 1 d . . .
C6 C 0.2240(9) 0.5625(6) 0.3406(2) 0.0289(12) Uani 1 1 d . . .
C7 C 0.0335(9) 0.6521(5) 0.1454(2) 0.0263(12) Uani 1 1 d . . .
C8 C -0.1614(9) 0.5860(6) 0.1303(2) 0.0273(12) Uani 1 1 d . . .
C9 C -0.2368(10) 0.5788(6) 0.0758(3) 0.0339(14) Uani 1 1 d . . .
C10 C -0.1114(11) 0.6384(7) 0.0371(2) 0.0382(15) Uani 1 1 d . . .
C11 C 0.0815(11) 0.7046(7) 0.0509(3) 0.0404(16) Uani 1 1 d . . .
C12 C 0.1485(10) 0.7119(6) 0.1054(2) 0.0325(13) Uani 1 1 d . . .

loop_
_atom_site_aniso_label
_atom_site_aniso_U_11
_atom_site_aniso_U_22
_atom_site_aniso_U_33
_atom_site_aniso_U_23
_atom_site_aniso_U_13
_atom_site_aniso_U_12
Hg1 0.01814(12) 0.01827(10) 0.03550(13) 0.00159(9) 0.00572(8) -0.00065(8)
F1 0.035(2) 0.055(2) 0.042(2) -0.0089(18) 0.0003(17) -0.0120(18)
F2 0.058(3) 0.063(3) 0.037(2) 0.0042(19) -0.0075(19) -0.015(2)
F3 0.064(3) 0.050(2) 0.039(2) 0.0120(17) 0.0092(19) -0.022(2)
F4 0.0282(19) 0.0335(17) 0.045(2) 0.0050(15) 0.0101(16) -0.0091(14)
F5 0.045(2) 0.059(2) 0.045(2) -0.0091(18) -0.0065(18) -0.0089(19)
F6 0.068(3) 0.062(3) 0.035(2) -0.0001(18) -0.001(2) 0.009(2)
F7 0.068(3) 0.064(3) 0.046(2) 0.018(2) 0.023(2) 0.001(2)
F8 0.032(2) 0.0357(19) 0.056(2) 0.0121(17) 0.0111(17) -0.0095(16)
O1 0.029(2) 0.034(2) 0.040(2) -0.0016(18) 0.0078(19) -0.0088(18)
O2 0.021(2) 0.037(2) 0.052(3) -0.0069(19) 0.011(2) -0.0043(17)
O3 0.026(2) 0.030(2) 0.041(2) 0.0033(17) 0.0067(19) -0.0040(17)
O4 0.022(2) 0.031(2) 0.053(3) 0.0007(18) 0.002(2) 0.0007(17)
N1 0.021(3) 0.019(2) 0.037(3) -0.0060(19) 0.009(2) -0.0049(19)
N2 0.023(3) 0.019(2) 0.041(3) -0.0038(19) 0.003(2) 0.0014(19)
C1 0.023(3) 0.015(2) 0.030(3) 0.000(2) 0.005(2) 0.005(2)
C2 0.021(3) 0.018(2) 0.045(3) -0.006(2) 0.006(3) 0.005(2)
C3 0.029(3) 0.027(3) 0.036(3) -0.009(2) 0.001(3) -0.004(2)
C4 0.042(4) 0.032(3) 0.030(3) 0.003(2) 0.000(3) -0.001(3)
C5 0.040(4) 0.026(3) 0.040(3) 0.003(2) 0.012(3) -0.009(3)
C6 0.026(3) 0.020(3) 0.041(3) 0.003(2) 0.007(3) -0.003(2)
C7 0.017(3) 0.020(2) 0.042(3) 0.003(2) 0.003(2) 0.005(2)
C8 0.023(3) 0.021(3) 0.039(3) 0.003(2) 0.005(2) 0.004(2)
C9 0.029(3) 0.028(3) 0.044(4) -0.010(3) -0.005(3) 0.002(3)
C10 0.044(4) 0.041(3) 0.029(3) 0.003(3) 0.002(3) 0.010(3)
C11 0.041(4) 0.032(3) 0.050(4) 0.010(3) 0.019(3) 0.007(3)
C12 0.038(4) 0.021(3) 0.039(3) 0.004(2) 0.007(3) 0.003(3)

loop_
_atom_type_symbol
_atom_type_description
_atom_type_scat_dispersion_real
_atom_type_scat_dispersion_imag
_atom_type_scat_source
C C 0.0033 0.0016 'International Tables Vol C Tables 4.2.6.8 and 6.1.1.4'
F F 0.0171 0.0103 'International Tables Vol C Tables 4.2.6.8 and 6.1.1.4'
Hg Hg -2.3894 9.2266 'International Tables Vol C Tables 4.2.6.8 and 6.1.1.4'
N N 0.0061 0.0033 'International Tables Vol C Tables 4.2.6.8 and 6.1.1.4'
O O 0.0106 0.0060 'International Tables Vol C Tables 4.2.6.8 and 6.1.1.4'

loop_
_geom_angle_atom_site_label_1
_geom_angle_atom_site_label_2
_geom_angle_atom_site_label_3
_geom_angle
_geom_angle_site_symmetry_1
_geom_angle_site_symmetry_3
_geom_angle_publ_flag
C1 Hg1 C7 176.56(19) . . ?
C1 Hg1 O1 68.27(17) . . ?
C7 Hg1 O1 111.59(17) . . ?
C1 Hg1 O3 112.66(17) . . ?
C7 Hg1 O3 67.37(17) . . ?
O1 Hg1 O3 178.07(12) . . ?
C1 Hg1 O4 99.64(16) . 1_655 ?
C7 Hg1 O4 77.33(17) . 1_655 ?
O1 Hg1 O4 66.96(11) . 1_655 ?
O3 Hg1 O4 111.13(11) . 1_655 ?
C1 Hg1 O2 81.94(16) . 1_455 ?
C7 Hg1 O2 101.13(17) . 1_455 ?
O1 Hg1 O2 112.40(11) . 1_455 ?
O3 Hg1 O2 69.49(11) . 1_455 ?
O4 Hg1 O2 177.78(11) 1_655 1_455 ?
N1 O1 Hg1 108.0(3) . . ?
N2 O3 Hg1 106.5(3) . . ?
O1 N1 O2 123.0(5) . . ?
O1 N1 C2 119.5(5) . . ?
O2 N1 C2 117.5(5) . . ?
O3 N2 O4 123.1(5) . . ?
O3 N2 C8 120.1(5) . . ?
O4 N2 C8 116.8(5) . . ?
C6 C1 C2 117.4(5) . . ?
C6 C1 Hg1 117.8(4) . . ?
C2 C1 Hg1 124.8(4) . . ?
C1 C2 C3 121.5(5) . . ?
C1 C2 N1 119.1(5) . . ?
C3 C2 N1 119.4(5) . . ?
F1 C3 C4 116.6(5) . . ?
F1 C3 C2 124.3(5) . . ?
C4 C3 C2 119.1(6) . . ?
F2 C4 C5 120.7(5) . . ?
F2 C4 C3 119.5(6) . . ?
C5 C4 C3 119.8(6) . . ?
F3 C5 C4 119.4(6) . . ?
F3 C5 C6 120.1(5) . . ?
C4 C5 C6 120.5(5) . . ?
F4 C6 C5 118.2(5) . . ?
F4 C6 C1 120.1(5) . . ?
C5 C6 C1 121.7(5) . . ?
C12 C7 C8 117.2(6) . . ?
C12 C7 Hg1 117.8(4) . . ?
C8 C7 Hg1 124.7(4) . . ?
C7 C8 C9 121.5(5) . . ?
C7 C8 N2 119.3(5) . . ?
C9 C8 N2 119.3(5) . . ?
F5 C9 C10 117.7(6) . . ?
F5 C9 C8 123.7(6) . . ?
C10 C9 C8 118.6(6) . . ?
F6 C10 C11 119.9(6) . . ?
F6 C10 C9 118.8(6) . . ?
C11 C10 C9 121.2(6) . . ?
F7 C11 C10 120.4(6) . . ?
F7 C11 C12 121.1(6) . . ?
C10 C11 C12 118.5(6) . . ?
F8 C12 C7 120.6(5) . . ?
F8 C12 C11 116.4(5) . . ?
C7 C12 C11 123.0(6) . . ?

loop_
_geom_bond_atom_site_label_1
_geom_bond_atom_site_label_2
_geom_bond_distance
_geom_bond_site_symmetry_2
_geom_bond_publ_flag
Hg1 C1 2.081(6) . ?
Hg1 C7 2.106(6) . ?
Hg1 O1 2.729(4) . ?
Hg1 O3 2.784(4) . ?
Hg1 O4 3.007(4) 1_655 ?
Hg1 O2 3.027(4) 1_455 ?
F1 C3 1.334(7) . ?
F2 C4 1.334(7) . ?
F3 C5 1.348(6) . ?
F4 C6 1.348(6) . ?
F5 C9 1.327(7) . ?
F6 C10 1.339(7) . ?
F7 C11 1.333(7) . ?
F8 C12 1.358(7) . ?
O1 N1 1.221(6) . ?
O2 N1 1.226(6) . ?
O3 N2 1.207(6) . ?
O4 N2 1.240(6) . ?
N1 C2 1.471(7) . ?
N2 C8 1.464(7) . ?
C1 C6 1.383(7) . ?
C1 C2 1.386(8) . ?
C2 C3 1.393(8) . ?
C3 C4 1.389(8) . ?
C4 C5 1.363(9) . ?
C5 C6 1.373(8) . ?
C7 C12 1.363(8) . ?
C7 C8 1.381(8) . ?
C8 C9 1.408(8) . ?
C9 C10 1.373(9) . ?
C10 C11 1.364(10) . ?
C11 C12 1.393(9) . ?
